data_2218291
loop_
_publ_author_name
'Yan, Jian-Bin'
'Song, Wen-Dong'
'Wang, Hao'
'Ji, Li-Li'

_publ_section_title
;
 Poly[(\m-3,5-dinitro-2-oxidobenzoato)(\m-3-hydroxypyridine)copper(II)]
;
_journal_coeditor_code ZL2099
_journal_issue 5
_journal_name_full 'Acta Crystallographica Section E'
_journal_page_first m651
_journal_page_last m652
_journal_paper_doi 10.1107/S1600536808009392
_journal_volume 64
_journal_year 2008
_chemical_formula_iupac '[Cu (C7 H3 N2 O7) (C5 H5 N O)]'
_chemical_formula_moiety 'C12 H7 Cu N3 O8'
_chemical_formula_sum 'C12 H7 Cu N3 O8'
_chemical_formula_weight 384.75
_chemical_name_systematic
;
Poly[(\m-3,5-dinitro-2-oxidobenzoato)(\m-3-hydroxypyridine)copper(II)]
;
_space_group_IT_number 14
_symmetry_cell_setting monoclinic
_symmetry_space_group_name_Hall '-P 2yn'
_symmetry_space_group_name_H-M 'P 1 21/n 1'
_atom_sites_solution_hydrogens geom
_atom_sites_solution_primary direct
_atom_sites_solution_secondary difmap
_audit_creation_method SHELXL-97
_cell_angle_alpha 90.00
_cell_angle_beta 94.030(3)
_cell_angle_gamma 90.00
_cell_formula_units_Z 4
_cell_length_a 8.1055(3)
_cell_length_b 6.2208(2)
_cell_length_c 26.9837(9)
_cell_measurement_reflns_used 2895
_cell_measurement_temperature 296(2)
_cell_measurement_theta_max 27.89
_cell_measurement_theta_min 2.35
_cell_volume 1357.23(8)
_computing_cell_refinement 'SAINT (Bruker, 2004)'
_computing_data_collection 'APEX2 (Bruker, 2004)'
_computing_data_reduction 'SAINT (Bruker, 2004)'
_computing_molecular_graphics 'DIAMOND (Brandenburg, 2001)'
_computing_publication_material 'SHELXTL (Sheldrick, 2008)'
_computing_structure_refinement 'SHELXL97 (Sheldrick, 2008)'
_computing_structure_solution 'SHELXS97 (Sheldrick, 2008)'
_diffrn_ambient_temperature 296(2)
_diffrn_measured_fraction_theta_full 0.990
_diffrn_measured_fraction_theta_max 0.990
_diffrn_measurement_device_type 'Bruker APEXII area-detector'
_diffrn_measurement_method '\f and \w'
_diffrn_radiation_monochromator graphite
_diffrn_radiation_source 'fine-focus sealed tube'
_diffrn_radiation_type MoK\a
_diffrn_radiation_wavelength 0.71073
_diffrn_reflns_av_R_equivalents 0.0608
_diffrn_reflns_av_sigmaI/netI 0.0574
_diffrn_reflns_limit_h_max 10
_diffrn_reflns_limit_h_min -10
_diffrn_reflns_limit_k_max 8
_diffrn_reflns_limit_k_min -8
_diffrn_reflns_limit_l_max 34
_diffrn_reflns_limit_l_min -31
_diffrn_reflns_number 12917
_diffrn_reflns_theta_full 27.50
_diffrn_reflns_theta_max 27.50
_diffrn_reflns_theta_min 2.58
_diffrn_standards_number 0
_exptl_absorpt_coefficient_mu 1.663
_exptl_absorpt_correction_T_max 0.8648
_exptl_absorpt_correction_T_min 0.6813
_exptl_absorpt_correction_type multi-scan
_exptl_absorpt_process_details '(SADABS; Sheldrick, 1996)'
_exptl_crystal_colour blue
_exptl_crystal_density_diffrn 1.883
_exptl_crystal_density_method 'not measured'
_exptl_crystal_description plate
_exptl_crystal_F_000 772
_exptl_crystal_size_max 0.25
_exptl_crystal_size_mid 0.16
_exptl_crystal_size_min 0.09
_refine_diff_density_max 0.378
_refine_diff_density_min -0.447
_refine_ls_extinction_method none
_refine_ls_goodness_of_fit_ref 1.031
_refine_ls_hydrogen_treatment constr
_refine_ls_matrix_type full
_refine_ls_number_parameters 218
_refine_ls_number_reflns 3094
_refine_ls_number_restraints 0
_refine_ls_restrained_S_all 1.031
_refine_ls_R_factor_all 0.0624
_refine_ls_R_factor_gt 0.0399
_refine_ls_shift/su_max 0.000
_refine_ls_shift/su_mean 0.000
_refine_ls_structure_factor_coef Fsqd
_refine_ls_weighting_details 'calc w=1/[\s^2^(Fo^2^)+(0.0416P)^2^] where P=(Fo^2^+2Fc^2^)/3'
_refine_ls_weighting_scheme calc
_refine_ls_wR_factor_gt 0.0842
_refine_ls_wR_factor_ref 0.0924
_reflns_number_gt 2275
_reflns_number_total 3094
_reflns_threshold_expression I>2\s(I)
_cod_data_source_file zl2099.cif
_cod_data_source_block I
_cod_original_sg_symbol_H-M 'P 21/n'
_cod_database_code 2218291
_cod_database_fobs_code 2218291

loop_
_symmetry_equiv_pos_as_xyz
'x, y, z'
'-x+1/2, y+1/2, -z+1/2'
'-x, -y, -z'
'x-1/2, -y-1/2, z-1/2'

loop_
_atom_site_type_symbol
_atom_site_label
_atom_site_fract_x
_atom_site_fract_y
_atom_site_fract_z
_atom_site_U_iso_or_equiv
_atom_site_adp_type
_atom_site_calc_flag
_atom_site_refinement_flags
_atom_site_occupancy
Cu Cu1 0.12663(5) 0.27589(5) 0.187438(14) 0.02720(13) Uani d . 1
O O1 0.2121(3) 0.3893(3) 0.12851(7) 0.0336(5) Uani d . 1
C C3 0.4627(4) 0.8652(4) 0.15767(12) 0.0300(7) Uani d . 1
H H3 0.5168 0.9353 0.1846 0.036 Uiso calc R 1
C C7 0.2967(4) 0.5637(4) 0.12445(11) 0.0266(6) Uani d . 1
C C2 0.3785(4) 0.6762(4) 0.16517(11) 0.0257(6) Uani d . 1
C C6 0.3114(4) 0.6587(4) 0.07688(11) 0.0303(7) Uani d . 1
C C5 0.3921(4) 0.8497(5) 0.06963(12) 0.0339(7) Uani d . 1
H H5 0.3957 0.9089 0.0381 0.041 Uiso calc R 1
C C4 0.4673(4) 0.9503(4) 0.11085(12) 0.0319(7) Uani d . 1
N N2 0.2313(3) 0.5572(4) 0.03232(10) 0.0383(7) Uani d . 1
N N3 0.5560(3) 1.1514(4) 0.10454(13) 0.0432(7) Uani d . 1
O O5 0.5735(3) 1.2190(4) 0.06299(10) 0.0593(8) Uani d . 1
O O4 0.6093(3) 1.2453(3) 0.14266(11) 0.0569(7) Uani d . 1
O O6 0.1611(3) 0.6731(4) 0.00078(10) 0.0580(7) Uani d . 1
O O7 0.2381(4) 0.3631(4) 0.02875(9) 0.0591(7) Uani d . 1
N N1 0.0150(3) 0.0378(3) 0.14852(9) 0.0280(6) Uani d . 1
C C10 -0.1449(4) -0.2943(4) 0.09616(13) 0.0354(8) Uani d . 1
H H10 -0.1983 -0.4056 0.0785 0.043 Uiso calc R 1
C C8 -0.0260(4) -0.1437(4) 0.17174(12) 0.0308(7) Uani d . 1
H H8 -0.0007 -0.1566 0.2058 0.037 Uiso calc R 1
C C9 -0.1048(4) -0.3115(4) 0.14630(12) 0.0294(7) Uani d . 1
C C12 -0.0227(4) 0.0547(4) 0.09966(12) 0.0335(7) Uani d . 1
H H12 0.0064 0.1790 0.0832 0.040 Uiso calc R 1
C C11 -0.1036(4) -0.1078(5) 0.07304(13) 0.0377(8) Uani d . 1
H H11 -0.1303 -0.0907 0.0392 0.045 Uiso calc R 1
O O8 -0.1323(3) -0.4927(3) 0.17369(9) 0.0429(6) Uani d . 1
H H8A -0.2046 -0.5657 0.1591 0.064 Uiso calc R 1
C C1 0.3686(4) 0.6059(4) 0.21742(11) 0.0272(7) Uani d . 1
O O2 0.2620(3) 0.4681(3) 0.22901(8) 0.0378(5) Uani d . 1
O O3 0.4641(2) 0.6940(3) 0.25017(8) 0.0290(5) Uani d . 1

loop_
_atom_site_aniso_label
_atom_site_aniso_U_11
_atom_site_aniso_U_22
_atom_site_aniso_U_33
_atom_site_aniso_U_12
_atom_site_aniso_U_13
_atom_site_aniso_U_23
Cu1 0.0369(2) 0.02288(17) 0.0209(2) -0.00557(14) -0.00425(16) 0.00164(14)
O1 0.0472(14) 0.0299(10) 0.0231(12) -0.0138(9) -0.0003(10) -0.0021(8)
C3 0.0300(17) 0.0254(13) 0.034(2) -0.0014(11) -0.0011(14) -0.0047(12)
C7 0.0291(17) 0.0262(13) 0.0241(17) -0.0016(11) -0.0008(13) -0.0019(11)
C2 0.0298(17) 0.0255(13) 0.0215(17) -0.0004(11) -0.0002(13) -0.0009(11)
C6 0.0342(18) 0.0365(15) 0.0195(18) -0.0052(12) -0.0021(14) -0.0005(12)
C5 0.0335(19) 0.0391(15) 0.0294(19) -0.0064(13) 0.0038(15) 0.0076(14)
C4 0.0291(17) 0.0282(13) 0.038(2) -0.0066(12) 0.0038(15) 0.0039(13)
N2 0.0425(17) 0.0507(16) 0.0216(16) -0.0148(13) 0.0006(13) -0.0006(12)
N3 0.0349(17) 0.0343(13) 0.060(2) -0.0077(12) 0.0038(16) 0.0058(14)
O5 0.0653(19) 0.0535(14) 0.060(2) -0.0221(12) 0.0112(15) 0.0213(13)
O4 0.0575(17) 0.0447(13) 0.068(2) -0.0267(11) 0.0005(15) -0.0063(12)
O6 0.0634(19) 0.0757(17) 0.0321(16) -0.0060(14) -0.0154(13) 0.0153(13)
O7 0.090(2) 0.0474(14) 0.0379(17) -0.0132(13) -0.0070(15) -0.0116(12)
N1 0.0331(15) 0.0236(11) 0.0265(15) -0.0028(9) -0.0037(11) 0.0018(10)
C10 0.0395(19) 0.0282(14) 0.037(2) -0.0087(12) -0.0082(16) -0.0089(13)
C8 0.0362(18) 0.0258(13) 0.0291(19) -0.0049(12) -0.0072(15) 0.0043(12)
C9 0.0279(17) 0.0246(13) 0.035(2) -0.0017(11) -0.0038(14) 0.0030(12)
C12 0.0430(19) 0.0294(14) 0.0269(19) -0.0071(13) -0.0052(15) -0.0006(12)
C11 0.045(2) 0.0382(16) 0.0282(19) -0.0047(14) -0.0052(16) -0.0036(14)
O8 0.0481(16) 0.0281(10) 0.0501(16) -0.0143(9) -0.0124(12) 0.0091(10)
C1 0.0321(17) 0.0246(13) 0.0242(18) 0.0024(11) -0.0024(14) -0.0046(11)
O2 0.0511(15) 0.0399(11) 0.0214(12) -0.0187(10) -0.0040(10) 0.0005(9)
O3 0.0315(12) 0.0313(10) 0.0231(12) -0.0031(8) -0.0055(9) -0.0073(8)

loop_
_atom_type_symbol
_atom_type_description
_atom_type_scat_dispersion_real
_atom_type_scat_dispersion_imag
_atom_type_scat_source
C C 0.0033 0.0016 'International Tables Vol C Tables 4.2.6.8 and 6.1.1.4'
H H 0.0000 0.0000 'International Tables Vol C Tables 4.2.6.8 and 6.1.1.4'
N N 0.0061 0.0033 'International Tables Vol C Tables 4.2.6.8 and 6.1.1.4'
O O 0.0106 0.0060 'International Tables Vol C Tables 4.2.6.8 and 6.1.1.4'
Cu Cu 0.3201 1.2651 'International Tables Vol C Tables 4.2.6.8 and 6.1.1.4'

loop_
_geom_angle_atom_site_label_1
_geom_angle_atom_site_label_2
_geom_angle_atom_site_label_3
_geom_angle_site_symmetry_1
_geom_angle_site_symmetry_3
_geom_angle
O1 Cu1 O2 . . 91.74(8)
O1 Cu1 O3 . 2_545 173.49(8)
O2 Cu1 O3 . 2_545 83.90(8)
O1 Cu1 N1 . . 90.78(9)
O2 Cu1 N1 . . 169.99(10)
O3 Cu1 N1 2_545 . 94.34(9)
C7 O1 Cu1 . . 127.25(19)
C4 C3 C2 . . 120.6(3)
C4 C3 H3 . . 119.7
C2 C3 H3 . . 119.7
O1 C7 C6 . . 120.2(3)
O1 C7 C2 . . 124.6(3)
C6 C7 C2 . . 115.2(2)
C3 C2 C7 . . 120.8(3)
C3 C2 C1 . . 116.8(3)
C7 C2 C1 . . 122.3(2)
C5 C6 C7 . . 123.8(3)
C5 C6 N2 . . 116.2(3)
C7 C6 N2 . . 119.9(2)
C6 C5 C4 . . 117.7(3)
C6 C5 H5 . . 121.2
C4 C5 H5 . . 121.2
C3 C4 C5 . . 121.8(3)
C3 C4 N3 . . 118.9(3)
C5 C4 N3 . . 119.2(3)
O7 N2 O6 . . 123.5(3)
O7 N2 C6 . . 118.2(3)
O6 N2 C6 . . 118.2(3)
O5 N3 O4 . . 123.3(3)
O5 N3 C4 . . 119.7(3)
O4 N3 C4 . . 117.1(3)
C12 N1 C8 . . 118.6(2)
C12 N1 Cu1 . . 121.62(18)
C8 N1 Cu1 . . 119.7(2)
C11 C10 C9 . . 117.8(3)
C11 C10 H10 . . 121.1
C9 C10 H10 . . 121.1
N1 C8 C9 . . 121.6(3)
N1 C8 H8 . . 119.2
C9 C8 H8 . . 119.2
C10 C9 O8 . . 123.9(3)
C10 C9 C8 . . 120.0(3)
O8 C9 C8 . . 116.1(3)
N1 C12 C11 . . 121.6(3)
N1 C12 H12 . . 119.2
C11 C12 H12 . . 119.2
C10 C11 C12 . . 120.4(3)
C10 C11 H11 . . 119.8
C12 C11 H11 . . 119.8
C9 O8 H8A . . 109.5
O3 C1 O2 . . 121.0(3)
O3 C1 C2 . . 117.9(3)
O2 C1 C2 . . 121.0(3)
C1 O2 Cu1 . . 130.1(2)
C1 O3 Cu1 . 2 117.95(19)

loop_
_geom_bond_atom_site_label_1
_geom_bond_atom_site_label_2
_geom_bond_site_symmetry_2
_geom_bond_distance
Cu1 O1 . 1.9132(19)
Cu1 O2 . 1.929(2)
Cu1 O3 2_545 1.952(2)
Cu1 N1 . 1.996(2)
O1 C7 . 1.292(3)
C3 C4 . 1.373(4)
C3 C2 . 1.382(4)
C3 H3 . 0.9300
C7 C6 . 1.426(4)
C7 C2 . 1.426(4)
C2 C1 . 1.484(4)
C6 C5 . 1.377(4)
C6 N2 . 1.468(4)
C5 C4 . 1.380(4)
C5 H5 . 0.9300
C4 N3 . 1.459(3)
N2 O7 . 1.213(3)
N2 O6 . 1.224(3)
N3 O5 . 1.215(4)
N3 O4 . 1.234(4)
N1 C12 . 1.336(4)
N1 C8 . 1.344(3)
C10 C11 . 1.370(4)
C10 C9 . 1.373(5)
C10 H10 . 0.9300
C8 C9 . 1.381(4)
C8 H8 . 0.9300
C9 O8 . 1.375(3)
C12 C11 . 1.379(4)
C12 H12 . 0.9300
C11 H11 . 0.9300
O8 H8A . 0.8200
C1 O3 . 1.259(3)
C1 O2 . 1.271(3)
O3 Cu1 2 1.952(2)

loop_
_geom_hbond_atom_site_label_D
_geom_hbond_atom_site_label_H
_geom_hbond_atom_site_label_A
_geom_hbond_site_symmetry_A
_geom_hbond_distance_DH
_geom_hbond_distance_HA
_geom_hbond_distance_DA
_geom_hbond_angle_DHA
O8 H8A O4 1_435 0.82 1.94 2.738(3) 164.5
